data_4113416
loop_
_publ_author_name
'Nanfeng Zheng'
'Xianhui Bu'
'Pingyun Feng'

_publ_section_title
;
 Nonaqueous Synthesis and Selective Crystallization of Gallium Sulfide
 Clusters into Three-Dimensional Photoluminescent Superlattices
;
_journal_name_full 'Journal of the American Chemical Society'
_journal_page_first 1138
_journal_page_last 1139
_journal_paper_doi 10.1021/ja021274k
_journal_volume 125
_journal_year 2003
_chemical_formula_sum 'Ga10 S19'
_chemical_formula_weight 1306.34
_chemical_name_common UCR-18GaS-AEP
_chemical_name_systematic
; 
 ? 
;
_space_group_IT_number 15
_symmetry_cell_setting monoclinic
_symmetry_space_group_name_Hall '-C 2yc'
_symmetry_space_group_name_H-M 'C 1 2/c 1'
_atom_sites_solution_hydrogens geom
_atom_sites_solution_primary direct
_atom_sites_solution_secondary difmap
_audit_creation_method SHELXL-97
_cell_angle_alpha 90.00
_cell_angle_beta 115.992(3)
_cell_angle_gamma 90.00
_cell_formula_units_Z 8
_cell_length_a 35.903(5)
_cell_length_b 18.501(3)
_cell_length_c 21.183(3)
_cell_measurement_temperature 293(2)
_cell_volume 12647(3)
_computing_structure_refinement 'SHELXL-97 (Sheldrick, 1997)'
_computing_structure_solution 'SHELXS-97 (Sheldrick, 1990)'
_diffrn_ambient_temperature 293(2)
_diffrn_measured_fraction_theta_full 0.983
_diffrn_measured_fraction_theta_max 0.983
_diffrn_radiation_monochromator graphite
_diffrn_radiation_source 'fine-focus sealed tube'
_diffrn_radiation_type MoK\a
_diffrn_radiation_wavelength 0.71073
_diffrn_reflns_av_R_equivalents 0.0805
_diffrn_reflns_av_sigmaI/netI 0.0791
_diffrn_reflns_limit_h_max 35
_diffrn_reflns_limit_h_min -25
_diffrn_reflns_limit_k_max 18
_diffrn_reflns_limit_k_min -17
_diffrn_reflns_limit_l_max 19
_diffrn_reflns_limit_l_min -21
_diffrn_reflns_number 21880
_diffrn_reflns_theta_full 20.82
_diffrn_reflns_theta_max 20.82
_diffrn_reflns_theta_min 5.11
_exptl_absorpt_coefficient_mu 4.814
_exptl_crystal_density_diffrn 1.372
_exptl_crystal_F_000 4912
_refine_diff_density_max 2.184
_refine_diff_density_min -0.788
_refine_diff_density_rms 0.196
_refine_ls_extinction_method none
_refine_ls_goodness_of_fit_ref 1.037
_refine_ls_hydrogen_treatment mixed
_refine_ls_matrix_type full
_refine_ls_number_parameters 263
_refine_ls_number_reflns 6514
_refine_ls_number_restraints 0
_refine_ls_restrained_S_all 1.037
_refine_ls_R_factor_all 0.1064
_refine_ls_R_factor_gt 0.0641
_refine_ls_shift/su_max 0.003
_refine_ls_shift/su_mean 0.000
_refine_ls_structure_factor_coef Fsqd
_refine_ls_weighting_details 'calc w=1/[\s^2^(Fo^2^)+(0.1300P)^2^+0.0000P] where P=(Fo^2^+2Fc^2^)/3'
_refine_ls_weighting_scheme calc
_refine_ls_wR_factor_gt 0.2027
_refine_ls_wR_factor_ref 0.2224
_reflns_number_gt 3951
_reflns_number_total 6514
_reflns_threshold_expression >2sigma(I)
_cod_data_source_file ja021274k_1.cif
_cod_data_source_block UCR18GaSAEP
_cod_original_cell_volume 12648(3)
_cod_database_code 4113416

loop_
_symmetry_equiv_pos_as_xyz
'x, y, z'
'-x, y, -z+1/2'
'x+1/2, y+1/2, z'
'-x+1/2, y+1/2, -z+1/2'
'-x, -y, -z'
'x, -y, z-1/2'
'-x+1/2, -y+1/2, -z'
'x+1/2, -y+1/2, z-1/2'

loop_
_atom_site_label
_atom_site_type_symbol
_atom_site_fract_x
_atom_site_fract_y
_atom_site_fract_z
_atom_site_U_iso_or_equiv
_atom_site_adp_type
_atom_site_occupancy
_atom_site_symmetry_multiplicity
_atom_site_calc_flag
_atom_site_refinement_flags
Ga1 Ga 0.21644(5) 0.71945(9) 0.72332(9) 0.0354(5) Uani 1 1 d .
Ga2 Ga 0.12678(5) 0.59039(9) 0.67555(9) 0.0350(5) Uani 1 1 d .
Ga3 Ga 0.05054(5) 0.73855(9) 0.57753(9) 0.0387(5) Uani 1 1 d .
Ga4 Ga 0.12749(5) 0.76686(9) 0.76690(9) 0.0355(5) Uani 1 1 d .
Ga5 Ga 0.13982(5) 0.69344(9) 0.53233(9) 0.0367(5) Uani 1 1 d .
Ga6 Ga 0.14060(5) 0.86880(9) 0.62382(9) 0.0388(5) Uani 1 1 d .
Ga7 Ga 0.21116(5) 0.55173(9) 0.63205(9) 0.0380(5) Uani 1 1 d .
Ga8 Ga 0.04296(5) 0.64115(10) 0.71811(10) 0.0409(5) Uani 1 1 d .
Ga9 Ga 0.21328(5) 0.89062(9) 0.80449(9) 0.0384(5) Uani 1 1 d .
Ga10 Ga 0.06741(6) 0.83368(10) 0.44435(9) 0.0470(6) Uani 1 1 d .
S31 S 0.16874(12) 0.6731(2) 0.7599(2) 0.0355(10) Uani 1 1 d .
S32 S 0.09241(12) 0.8239(2) 0.6589(2) 0.0390(11) Uani 1 1 d .
S33 S 0.09141(12) 0.6464(2) 0.5673(2) 0.0377(10) Uani 1 1 d .
S34 S 0.18166(12) 0.7761(2) 0.6149(2) 0.0374(10) Uani 1 1 d .
S21 S 0.18019(14) 0.9520(2) 0.7003(2) 0.0452(12) Uani 1 1 d .
S22 S 0.25627(13) 0.8030(2) 0.7987(2) 0.0483(12) Uani 1 1 d .
S23 S 0.16705(13) 0.8494(2) 0.8440(2) 0.0419(11) Uani 1 1 d .
S24 S 0.16355(13) 0.4986(2) 0.6618(2) 0.0431(11) Uani 1 1 d .
S25 S 0.25491(13) 0.6267(2) 0.7181(2) 0.0442(11) Uani 1 1 d .
S26 S 0.18033(14) 0.6062(2) 0.5245(2) 0.0477(12) Uani 1 1 d .
S27 S 0.08143(13) 0.7225(2) 0.8027(2) 0.0437(11) Uani 1 1 d .
S28 S 0.10774(15) 0.9216(2) 0.5185(2) 0.0555(13) Uani 1 1 d .
S29 S 0.08105(14) 0.5458(2) 0.7099(2) 0.0466(12) Uani 1 1 d .
S210 S 0.00486(13) 0.6964(2) 0.6132(2) 0.0466(12) Uani 1 1 d .
S211 S 0.01734(13) 0.7912(3) 0.4726(2) 0.0532(13) Uani 1 1 d .
S212 S 0.24799(13) 0.4660(2) 0.6065(2) 0.0427(11) Uani 1 1 d .
S213 S 0.10514(14) 0.7443(2) 0.4260(2) 0.0506(12) Uani 1 1 d .
S214 S 0.0000 0.5779(3) 0.7500 0.0511(18) Uani 1 2 d S
S11 S 0.03442(17) 0.8957(3) 0.3414(3) 0.0723(16) Uani 1 1 d .
S12 S 0.0000 0.8272(3) 0.2500 0.056(2) Uani 1 2 d S

loop_
_atom_site_aniso_label
_atom_site_aniso_U_11
_atom_site_aniso_U_22
_atom_site_aniso_U_33
_atom_site_aniso_U_23
_atom_site_aniso_U_13
_atom_site_aniso_U_12
Ga1 0.0321(11) 0.0327(11) 0.0390(11) 0.0009(8) 0.0134(9) 0.0004(8)
Ga2 0.0341(11) 0.0297(10) 0.0440(11) 0.0021(8) 0.0198(9) 0.0011(8)
Ga3 0.0326(11) 0.0367(11) 0.0433(12) 0.0022(9) 0.0134(9) 0.0012(8)
Ga4 0.0349(11) 0.0320(11) 0.0401(11) -0.0017(8) 0.0171(9) -0.0035(8)
Ga5 0.0389(11) 0.0340(11) 0.0354(11) 0.0038(8) 0.0146(9) 0.0038(8)
Ga6 0.0404(12) 0.0314(11) 0.0382(11) 0.0052(9) 0.0113(9) -0.0012(8)
Ga7 0.0405(12) 0.0352(11) 0.0402(11) 0.0032(9) 0.0195(9) 0.0083(8)
Ga8 0.0369(11) 0.0393(12) 0.0527(12) -0.0024(9) 0.0254(10) -0.0032(9)
Ga9 0.0404(11) 0.0328(11) 0.0391(11) -0.0022(9) 0.0148(9) -0.0058(8)
Ga10 0.0503(13) 0.0443(12) 0.0363(11) 0.0089(9) 0.0097(9) 0.0071(9)
S31 0.035(2) 0.031(2) 0.040(2) 0.002(2) 0.016(2) 0.0011(18)
S32 0.037(3) 0.035(2) 0.041(3) 0.000(2) 0.012(2) -0.0004(19)
S33 0.038(3) 0.032(2) 0.043(3) -0.001(2) 0.018(2) 0.0005(19)
S34 0.037(3) 0.034(2) 0.038(3) 0.002(2) 0.013(2) 0.0007(19)
S21 0.053(3) 0.031(3) 0.044(3) 0.001(2) 0.014(2) -0.008(2)
S22 0.036(3) 0.047(3) 0.051(3) -0.011(2) 0.009(2) -0.003(2)
S23 0.046(3) 0.040(3) 0.041(3) -0.008(2) 0.020(2) -0.014(2)
S24 0.049(3) 0.030(2) 0.058(3) 0.002(2) 0.031(2) 0.007(2)
S25 0.034(3) 0.044(3) 0.050(3) -0.004(2) 0.013(2) 0.011(2)
S26 0.055(3) 0.050(3) 0.041(3) 0.005(2) 0.024(2) 0.017(2)
S27 0.044(3) 0.047(3) 0.048(3) -0.006(2) 0.027(2) -0.008(2)
S28 0.065(3) 0.039(3) 0.044(3) 0.013(2) 0.007(2) 0.000(2)
S29 0.049(3) 0.034(3) 0.069(3) 0.000(2) 0.037(3) -0.001(2)
S210 0.032(3) 0.053(3) 0.053(3) 0.003(2) 0.017(2) 0.000(2)
S211 0.039(3) 0.059(3) 0.048(3) 0.008(2) 0.006(2) 0.009(2)
S212 0.048(3) 0.039(3) 0.043(3) 0.009(2) 0.022(2) 0.018(2)
S213 0.057(3) 0.052(3) 0.041(3) 0.010(2) 0.019(2) 0.011(2)
S214 0.049(4) 0.039(4) 0.083(5) 0.000 0.044(4) 0.000
S11 0.090(4) 0.063(4) 0.041(3) 0.016(3) 0.007(3) 0.012(3)
S12 0.091(5) 0.018(3) 0.022(3) 0.000 -0.010(3) 0.000

loop_
_atom_type_symbol
_atom_type_description
_atom_type_scat_dispersion_real
_atom_type_scat_dispersion_imag
_atom_type_scat_source
S S 0.1246 0.1234 'International Tables Vol C Tables 4.2.6.8 and 6.1.1.4'
Ga Ga 0.2307 1.6083 'International Tables Vol C Tables 4.2.6.8 and 6.1.1.4'

loop_
_geom_angle_atom_site_label_1
_geom_angle_atom_site_label_2
_geom_angle_atom_site_label_3
_geom_angle
_geom_angle_site_symmetry_1
_geom_angle_site_symmetry_3
S22 Ga1 S25 110.54(17) . .
S22 Ga1 S34 107.01(17) . .
S25 Ga1 S34 111.85(16) . .
S22 Ga1 S31 110.54(17) . .
S25 Ga1 S31 107.11(17) . .
S34 Ga1 S31 109.82(15) . .
S29 Ga2 S24 108.79(17) . .
S29 Ga2 S33 109.00(17) . .
S24 Ga2 S33 107.90(16) . .
S29 Ga2 S31 108.29(17) . .
S24 Ga2 S31 112.08(16) . .
S33 Ga2 S31 110.71(15) . .
S210 Ga3 S211 109.86(18) . .
S210 Ga3 S33 111.33(17) . .
S211 Ga3 S33 108.13(17) . .
S210 Ga3 S32 108.57(17) . .
S211 Ga3 S32 109.25(17) . .
S33 Ga3 S32 109.70(16) . .
S23 Ga4 S27 109.17(17) . .
S23 Ga4 S32 107.79(16) . .
S27 Ga4 S32 109.61(17) . .
S23 Ga4 S31 109.73(16) . .
S27 Ga4 S31 109.37(17) . .
S32 Ga4 S31 111.15(15) . .
S26 Ga5 S213 108.75(17) . .
S26 Ga5 S34 107.86(17) . .
S213 Ga5 S34 111.83(17) . .
S26 Ga5 S33 110.77(17) . .
S213 Ga5 S33 108.16(17) . .
S34 Ga5 S33 109.49(16) . .
S21 Ga6 S28 108.19(17) . .
S21 Ga6 S32 109.95(17) . .
S28 Ga6 S32 109.53(17) . .
S21 Ga6 S34 110.05(17) . .
S28 Ga6 S34 108.48(18) . .
S32 Ga6 S34 110.58(16) . .
S212 Ga7 S25 110.19(17) . .
S212 Ga7 S26 98.50(16) . .
S25 Ga7 S26 113.04(18) . .
S212 Ga7 S24 110.42(16) . .
S25 Ga7 S24 112.16(17) . .
S26 Ga7 S24 111.74(18) . .
S214 Ga8 S210 109.08(14) . .
S214 Ga8 S27 111.31(15) . .
S210 Ga8 S27 111.60(17) . .
S214 Ga8 S29 97.60(18) . .
S210 Ga8 S29 113.31(18) . .
S27 Ga8 S29 113.10(17) . .
S212 Ga9 S22 107.44(17) 4_556 .
S212 Ga9 S21 111.45(16) 4_556 .
S22 Ga9 S21 112.18(17) . .
S212 Ga9 S23 100.35(16) 4_556 .
S22 Ga9 S23 113.51(18) . .
S21 Ga9 S23 111.26(17) . .
S211 Ga10 S213 113.14(18) . .
S211 Ga10 S11 106.6(2) . .
S213 Ga10 S11 107.5(2) . .
S211 Ga10 S28 113.69(19) . .
S213 Ga10 S28 112.93(19) . .
S11 Ga10 S28 101.93(19) . .
Ga4 S31 Ga1 109.16(17) . .
Ga4 S31 Ga2 108.80(17) . .
Ga1 S31 Ga2 107.99(17) . .
Ga6 S32 Ga4 108.65(17) . .
Ga6 S32 Ga3 109.61(18) . .
Ga4 S32 Ga3 108.35(17) . .
Ga2 S33 Ga3 109.29(17) . .
Ga2 S33 Ga5 108.57(17) . .
Ga3 S33 Ga5 110.13(17) . .
Ga5 S34 Ga6 108.95(17) . .
Ga5 S34 Ga1 109.76(17) . .
Ga6 S34 Ga1 109.68(17) . .
Ga6 S21 Ga9 104.69(17) . .
Ga1 S22 Ga9 107.12(18) . .
Ga4 S23 Ga9 106.95(18) . .
Ga2 S24 Ga7 105.30(17) . .
Ga1 S25 Ga7 106.40(17) . .
Ga5 S26 Ga7 106.96(18) . .
Ga4 S27 Ga8 104.82(18) . .
Ga6 S28 Ga10 105.86(19) . .
Ga2 S29 Ga8 106.90(18) . .
Ga3 S210 Ga8 105.76(17) . .
Ga3 S211 Ga10 105.92(18) . .
Ga9 S212 Ga7 116.05(18) 4_546 .
Ga5 S213 Ga10 104.05(19) . .
Ga8 S214 Ga8 117.7(3) . 2_556
S12 S11 Ga10 114.2(3) . .
S11 S12 S11 109.2(3) . 2

loop_
_geom_bond_atom_site_label_1
_geom_bond_atom_site_label_2
_geom_bond_distance
_geom_bond_site_symmetry_2
Ga1 S22 2.232(5) .
Ga1 S25 2.236(4) .
Ga1 S34 2.328(4) .
Ga1 S31 2.330(4) .
Ga2 S29 2.226(4) .
Ga2 S24 2.246(4) .
Ga2 S33 2.321(4) .
Ga2 S31 2.333(4) .
Ga3 S210 2.226(5) .
Ga3 S211 2.234(5) .
Ga3 S33 2.321(4) .
Ga3 S32 2.336(4) .
Ga4 S23 2.232(4) .
Ga4 S27 2.255(4) .
Ga4 S32 2.326(4) .
Ga4 S31 2.327(4) .
Ga5 S26 2.227(4) .
Ga5 S213 2.248(5) .
Ga5 S34 2.313(4) .
Ga5 S33 2.336(4) .
Ga6 S21 2.235(4) .
Ga6 S28 2.239(5) .
Ga6 S32 2.315(4) .
Ga6 S34 2.323(4) .
Ga7 S212 2.277(4) .
Ga7 S25 2.281(5) .
Ga7 S26 2.286(5) .
Ga7 S24 2.286(5) .
Ga8 S214 2.263(4) .
Ga8 S210 2.278(5) .
Ga8 S27 2.284(5) .
Ga8 S29 2.284(5) .
Ga9 S212 2.267(4) 4_556
Ga9 S22 2.278(5) .
Ga9 S21 2.295(5) .
Ga9 S23 2.292(4) .
Ga10 S211 2.269(5) .
Ga10 S213 2.276(5) .
Ga10 S11 2.283(5) .
Ga10 S28 2.284(5) .
S212 Ga9 2.267(4) 4_546
S214 Ga8 2.263(4) 2_556
S11 S12 2.188(6) .
S12 S11 2.188(6) 2
